data_4112619
loop_
_publ_author_name
'Yutaka Maeda'
'Yoichiro Matsunaga'
'Takatsugu Wakahara'
'Satomi Takahashi'
'Takahiro Tsuchiya'
'Midori O. Ishitsuka'
'Tadashi Hasegawa'
'Takeshi Akasaka'
'Michael T. H. Liu'
'Kisato Kokura'
'Ernst Horn'
'Kenji Yoza'
'Tatsuhisa Kato'
'Shingo Okubo'
'Kaoru Kobayashi'
'Shigeru Nagase'
'Kazunori Yamamoto'

_publ_section_title
;
 Isolation and Characterization of a Carbene Derivative of La@C82
;
_journal_name_full 'Journal of the American Chemical Society'
_journal_page_first 6858
_journal_page_last 6859
_journal_paper_doi 10.1021/ja0316115
_journal_volume 126
_journal_year 2004
_chemical_formula_sum 'C94.5 H14 La S5'
_chemical_formula_weight 1448.27
_chemical_name_systematic
; 
 ? 
;
_space_group_IT_number 14
_symmetry_cell_setting monoclinic
_symmetry_space_group_name_Hall '-P 2yn'
_symmetry_space_group_name_H-M 'P 1 21/n 1'
_atom_sites_solution_hydrogens geom
_atom_sites_solution_primary direct
_atom_sites_solution_secondary difmap
_audit_creation_method SHELXL-97
_cell_angle_alpha 90.00
_cell_angle_beta 101.1840(10)
_cell_angle_gamma 90.00
_cell_formula_units_Z 4
_cell_length_a 11.3213(5)
_cell_length_b 21.9299(9)
_cell_length_c 20.9749(9)
_cell_measurement_temperature 213(2)
_cell_volume 5108.6(4)
_computing_structure_refinement 'SHELXL-97 (Sheldrick, 1997)'
_computing_structure_solution 'SHELXS-97 (Sheldrick, 1990)'
_diffrn_ambient_temperature 213(2)
_diffrn_measured_fraction_theta_full 1.000
_diffrn_measured_fraction_theta_max 1.000
_diffrn_radiation_monochromator graphite
_diffrn_radiation_source 'fine-focus sealed tube'
_diffrn_radiation_type MoK\a
_diffrn_radiation_wavelength 0.71073
_diffrn_reflns_av_R_equivalents 0.0622
_diffrn_reflns_av_sigmaI/netI 0.0769
_diffrn_reflns_limit_h_max 10
_diffrn_reflns_limit_h_min -14
_diffrn_reflns_limit_k_max 27
_diffrn_reflns_limit_k_min -27
_diffrn_reflns_limit_l_max 26
_diffrn_reflns_limit_l_min -24
_diffrn_reflns_number 31591
_diffrn_reflns_theta_full 26.37
_diffrn_reflns_theta_max 26.37
_diffrn_reflns_theta_min 1.86
_exptl_absorpt_coefficient_mu 1.108
_exptl_absorpt_correction_T_max 0.9264
_exptl_absorpt_correction_T_min 0.8878
_exptl_crystal_density_diffrn 1.883
_exptl_crystal_F_000 2872
_exptl_crystal_size_max 0.11
_exptl_crystal_size_mid 0.08
_exptl_crystal_size_min 0.07
_refine_diff_density_max 2.970
_refine_diff_density_min -0.886
_refine_diff_density_rms 0.194
_refine_ls_extinction_method none
_refine_ls_goodness_of_fit_ref 1.057
_refine_ls_hydrogen_treatment mixed
_refine_ls_matrix_type full
_refine_ls_number_parameters 946
_refine_ls_number_reflns 10449
_refine_ls_number_restraints 1039
_refine_ls_restrained_S_all 1.068
_refine_ls_R_factor_all 0.1229
_refine_ls_R_factor_gt 0.0896
_refine_ls_shift/su_max 0.002
_refine_ls_shift/su_mean 0.000
_refine_ls_structure_factor_coef Fsqd
_refine_ls_weighting_details 'calc w=1/[\s^2^(Fo^2^)+(0.1344P)^2^+31.4810P] where P=(Fo^2^+2Fc^2^)/3'
_refine_ls_weighting_scheme calc
_refine_ls_wR_factor_gt 0.2269
_refine_ls_wR_factor_ref 0.2488
_reflns_number_gt 7294
_reflns_number_total 10449
_reflns_threshold_expression >2sigma(I)
_cod_data_source_file ja0316115si20040409_080702.cif
_cod_data_source_block 3jc1
_cod_original_formula_sum 'C94.50 H14 La S5'
_cod_database_code 4112619

loop_
_symmetry_equiv_pos_as_xyz
'x, y, z'
'-x+1/2, y+1/2, -z+1/2'
'-x, -y, -z'
'x-1/2, -y-1/2, z-1/2'

loop_
_atom_site_label
_atom_site_type_symbol
_atom_site_fract_x
_atom_site_fract_y
_atom_site_fract_z
_atom_site_U_iso_or_equiv
_atom_site_adp_type
_atom_site_occupancy
_atom_site_symmetry_multiplicity
_atom_site_calc_flag
_atom_site_refinement_flags
_atom_site_disorder_assembly
_atom_site_disorder_group
C1 C -0.1069(9) 0.6422(5) 0.3452(5) 0.042(2) Uani 1 1 d U . .
C2 C -0.1074(8) 0.5797(4) 0.3687(5) 0.0336(19) Uani 1 1 d U . .
C3 C -0.0201(11) 0.5485(5) 0.4180(5) 0.046(2) Uani 1 1 d U . .
C4 C 0.0903(11) 0.5810(6) 0.4470(4) 0.052(3) Uani 1 1 d U . .
C5 C 0.1258(10) 0.6393(5) 0.4295(5) 0.049(3) Uani 1 1 d U . .
C6 C 0.0539(10) 0.6855(4) 0.3870(5) 0.045(2) Uani 1 1 d U . .
C7 C 0.1071(12) 0.7048(5) 0.3328(6) 0.058(3) Uani 1 1 d U . .
C8 C 0.0414(15) 0.7009(5) 0.2584(7) 0.069(3) Uani 1 1 d U . .
C9 C -0.0627(15) 0.6699(6) 0.2359(8) 0.079(4) Uani 1 1 d U . .
C10 C -0.1262(11) 0.6410(6) 0.2740(6) 0.060(3) Uani 1 1 d U . .
C11 C -0.1784(10) 0.5762(7) 0.2581(7) 0.072(3) Uani 1 1 d U . .
C12 C -0.1634(9) 0.5425(5) 0.3141(6) 0.049(2) Uani 1 1 d U . .
C13 C -0.1479(9) 0.4768(6) 0.3161(7) 0.055(3) Uani 1 1 d U . .
C14 C -0.0705(15) 0.4510(7) 0.3678(8) 0.077(3) Uani 1 1 d U . .
C15 C -0.0139(14) 0.4856(6) 0.4120(7) 0.071(3) Uani 1 1 d U . .
C16 C 0.1114(15) 0.4517(6) 0.4383(6) 0.068(3) Uani 1 1 d U . .
C17 C 0.2110(18) 0.4871(9) 0.4590(6) 0.088(4) Uani 1 1 d U . .
C18 C 0.2014(14) 0.5459(7) 0.4650(5) 0.072(3) Uani 1 1 d U . .
C19 C 0.3062(12) 0.5871(6) 0.4525(5) 0.065(3) Uani 1 1 d U . .
C20 C 0.2494(10) 0.6421(5) 0.4277(5) 0.051(3) Uani 1 1 d U . .
C21 C 0.3044(15) 0.6754(5) 0.3800(7) 0.077(4) Uani 1 1 d U . .
C22 C 0.2270(16) 0.7027(6) 0.3306(9) 0.083(4) Uani 1 1 d U . .
C23 C 0.2531(16) 0.7038(5) 0.2678(8) 0.075(3) Uani 1 1 d U . .
C24 C 0.1389(16) 0.7015(5) 0.2240(8) 0.075(3) Uani 1 1 d U . .
C25 C 0.1410(17) 0.6754(6) 0.1634(7) 0.081(4) Uani 1 1 d U . .
C26 C 0.0274(18) 0.6453(8) 0.1338(7) 0.091(4) Uani 1 1 d U A .
C27 C -0.0650(14) 0.6410(7) 0.1710(5) 0.070(3) Uani 1 1 d U . .
C28 C -0.1314(14) 0.5855(9) 0.1530(8) 0.086(4) Uani 1 1 d U . .
C29 C -0.1827(12) 0.5491(9) 0.1969(8) 0.084(4) Uani 1 1 d U . .
C30 C -0.1847(10) 0.4894(7) 0.1971(7) 0.067(3) Uani 1 1 d U . .
C31 C -0.1622(11) 0.4463(7) 0.2505(9) 0.078(4) Uani 1 1 d U . .
C32 C -0.0988(15) 0.3974(7) 0.2426(10) 0.092(4) Uani 1 1 d U A .
C33 C -0.0176(15) 0.3721(6) 0.2914(8) 0.078(4) Uani 1 1 d U . .
C34 C 0.0030(16) 0.3938(6) 0.3546(8) 0.076(4) Uani 1 1 d U . .
C35 C 0.1060(19) 0.3985(7) 0.3984(8) 0.089(4) Uani 1 1 d U . .
C36 C 0.2051(14) 0.3734(6) 0.3821(6) 0.091(4) Uani 1 1 d DU A .
C37 C 0.3170(13) 0.4040(7) 0.4117(7) 0.090(4) Uani 1 1 d DU . .
C38 C 0.3288(15) 0.4628(8) 0.4471(5) 0.085(4) Uani 1 1 d DU A .
C39 C 0.4255(15) 0.4998(7) 0.4337(8) 0.097(4) Uani 1 1 d DU . .
C40 C 0.4125(13) 0.5693(9) 0.4354(7) 0.083(4) Uani 1 1 d U A .
C41 C 0.4635(14) 0.6010(9) 0.3998(9) 0.088(4) Uani 1 1 d U . .
C42 C 0.4207(13) 0.6509(7) 0.3685(7) 0.074(4) Uani 1 1 d U A .
C43 C 0.4465(14) 0.6558(8) 0.3027(10) 0.093(4) Uani 1 1 d U . .
C44 C 0.3659(15) 0.6786(6) 0.2505(8) 0.080(4) Uani 1 1 d U A .
C45 C 0.3439(16) 0.6582(8) 0.1854(9) 0.091(4) Uani 1 1 d U . .
C46 C 0.238(2) 0.6495(8) 0.1420(9) 0.100(4) Uani 1 1 d U A .
C47 C 0.2316(16) 0.6018(7) 0.0990(6) 0.074(4) Uani 1 1 d U . .
C48 C 0.1215(17) 0.5688(10) 0.0787(7) 0.104(4) Uani 1 1 d DU A .
C49 C 0.0182(17) 0.5873(8) 0.0942(6) 0.089(4) Uani 1 1 d U . .
C50 C -0.0810(14) 0.5539(9) 0.1086(7) 0.087(4) Uani 1 1 d U A .
C51 C -0.0699(15) 0.4845(10) 0.1065(7) 0.089(4) Uani 1 1 d U . .
C52 C -0.1198(14) 0.4541(9) 0.1429(9) 0.088(4) Uani 1 1 d U A .
C53 C -0.0840(12) 0.4030(7) 0.1735(7) 0.069(3) Uani 1 1 d U . .
C54 C 0.0211(16) 0.3732(6) 0.1627(8) 0.088(4) Uani 1 1 d U A .
C55 C 0.1084(17) 0.3455(6) 0.2052(10) 0.094(4) Uani 1 1 d U . .
C56 C 0.0963(17) 0.3434(5) 0.2755(9) 0.085(4) Uani 1 1 d U A .
C57 C 0.2118(14) 0.3451(6) 0.3206(7) 0.095(4) Uani 1 1 d DU . .
C58 C 0.3286(12) 0.3521(5) 0.3016(9) 0.083(4) Uani 1 1 d DU A .
C59 C 0.4385(18) 0.3854(10) 0.3283(7) 0.076(5) Uani 0.42(2) 1 d PDU A 5
C60 C 0.429(2) 0.4137(9) 0.3886(13) 0.078(6) Uani 0.42(2) 1 d PDU A 5
C61 C 0.4878(14) 0.4735(8) 0.3957(8) 0.103(5) Uani 1 1 d DU A .
C62 C 0.5422(13) 0.5117(8) 0.3517(8) 0.106(5) Uani 1 1 d DU . .
C63 C 0.5375(11) 0.5677(9) 0.3509(9) 0.088(4) Uani 1 1 d U A .
C64 C 0.5136(12) 0.6103(8) 0.2962(10) 0.090(4) Uani 1 1 d U A .
C65 C 0.5085(12) 0.5809(7) 0.2288(8) 0.080(4) Uani 1 1 d DU . .
C66 C 0.4287(16) 0.6009(9) 0.1736(10) 0.104(5) Uani 1 1 d U A .
C67 C 0.3055(15) 0.5415(10) 0.0968(8) 0.124(5) Uani 1 1 d DU A .
C68 C 0.4108(15) 0.5428(11) 0.1397(7) 0.124(5) Uani 1 1 d DU . .
C69 C 0.253(2) 0.4843(11) 0.0881(8) 0.112(5) Uani 1 1 d U . .
C70 C 0.1326(16) 0.5003(9) 0.0726(6) 0.097(4) Uani 1 1 d DU A .
C71 C 0.0326(15) 0.4614(9) 0.0886(6) 0.088(4) Uani 1 1 d U A .
C72 C 0.0820(12) 0.4061(7) 0.1120(7) 0.073(4) Uani 1 1 d U . .
C73 C 0.2074(17) 0.3900(9) 0.1320(10) 0.105(5) Uani 1 1 d U A .
C74 C 0.2187(13) 0.3514(6) 0.1908(9) 0.085(4) Uani 1 1 d U A .
C75 C 0.3372(16) 0.3592(7) 0.2362(9) 0.107(5) Uani 1 1 d DU . .
C76 C 0.4249(13) 0.3947(7) 0.2275(7) 0.087(4) Uani 1 1 d DU A .
C77 C 0.4928(11) 0.4204(6) 0.2815(9) 0.084(4) Uani 1 1 d DU . .
C78 C 0.5430(10) 0.4803(7) 0.2910(8) 0.091(4) Uani 1 1 d DU A .
C79 C 0.5275(9) 0.5156(7) 0.2306(7) 0.069(3) Uani 1 1 d DU A .
C80 C 0.4638(14) 0.4844(8) 0.1766(9) 0.091(4) Uani 1 1 d U A .
C81 C 0.4057(13) 0.4375(9) 0.1659(9) 0.092(4) Uani 1 1 d U . .
C82 C 0.2953(13) 0.4247(8) 0.1251(8) 0.088(4) Uani 1 1 d U A .
C1A C -0.0750(8) 0.6974(4) 0.3880(4) 0.0275(17) Uani 1 1 d U . .
C2A C -0.1128(9) 0.6909(5) 0.4554(5) 0.042(2) Uani 1 1 d U . .
H2AA H -0.0836 0.6515 0.4756 0.050 Uiso 1 1 calc R . .
C3A C -0.2506(9) 0.6931(5) 0.4442(6) 0.049(3) Uani 1 1 d U . .
H3AA H -0.2835 0.6594 0.4155 0.058 Uiso 1 1 calc R . .
H3AB H -0.2760 0.6872 0.4858 0.058 Uiso 1 1 calc R . .
C4A C -0.3003(11) 0.7503(6) 0.4155(6) 0.059(3) Uani 1 1 d U . .
H4AA H -0.3892 0.7505 0.4102 0.071 Uiso 1 1 calc R . .
C5A C -0.2619(12) 0.7575(6) 0.3491(5) 0.067(3) Uani 1 1 d U . .
H5AA H -0.2951 0.7238 0.3205 0.081 Uiso 1 1 calc R . .
H5AB H -0.2945 0.7957 0.3288 0.081 Uiso 1 1 calc R . .
C6A C -0.1282(12) 0.7578(5) 0.3572(6) 0.058(3) Uani 1 1 d U . .
H6AA H -0.1058 0.7630 0.3142 0.069 Uiso 1 1 calc R . .
C7A C -0.0689(14) 0.8096(5) 0.4038(6) 0.065(3) Uani 1 1 d U . .
H7AA H 0.0190 0.8063 0.4109 0.078 Uiso 1 1 calc R . .
H7AB H -0.0924 0.8495 0.3844 0.078 Uiso 1 1 calc R . .
C8A C -0.1107(12) 0.8035(6) 0.4679(6) 0.063(3) Uani 1 1 d U . .
H8AA H -0.0760 0.8372 0.4970 0.075 Uiso 1 1 calc R . .
C9A C -0.2427(11) 0.8052(5) 0.4598(5) 0.051(3) Uani 1 1 d U . .
H9AA H -0.2731 0.8439 0.4398 0.062 Uiso 1 1 calc R . .
H9AB H -0.2657 0.8025 0.5024 0.062 Uiso 1 1 calc R . .
C10A C -0.0619(9) 0.7421(5) 0.4987(5) 0.044(2) Uani 1 1 d U . .
H10A H 0.0262 0.7416 0.5051 0.053 Uiso 1 1 calc R . .
H10B H -0.0844 0.7373 0.5413 0.053 Uiso 1 1 calc R . .
La01 La 0.08436(4) 0.58923(2) 0.31563(2) 0.02461(17) Uani 1 1 d . . .
S2 S 0.8724(4) 0.21924(19) 0.3359(2) 0.0793(11) Uani 1 1 d U B .
S4 S 0.2235(4) 0.3086(2) 0.9976(2) 0.0883(12) Uani 1 1 d U . .
S3 S 0.0006(4) 0.2262(2) 0.9717(2) 0.0946(14) Uani 1 1 d U . .
S1 S 0.6955(16) 0.3164(6) 0.3487(17) 0.098(5) Uani 0.59(5) 1 d PU B 3
S1B S 0.732(2) 0.3294(11) 0.387(2) 0.088(8) Uani 0.41(5) 1 d PU B 4
C2S C 0.1100(13) 0.2680(6) 0.9860(6) 0.066(3) Uani 1 1 d U . .
C1S C 0.7912(11) 0.2696(7) 0.3494(7) 0.074(4) Uani 1 1 d U . .
C3S C 0.5000 0.5000 1.0000 0.121(8) Uani 1 2 d SU . .
S5 S 0.3940(6) 0.4526(7) 0.9633(3) 0.100(4) Uani 0.628(19) 1 d PU C 1
S6 S 0.3837(9) 0.5097(12) 0.9532(5) 0.094(7) Uani 0.372(19) 1 d PU C 2
C59B C 0.3806(15) 0.3855(11) 0.3620(12) 0.079(5) Uani 0.58(2) 1 d PDU A 6
C60B C 0.467(2) 0.4237(9) 0.3561(12) 0.088(5) Uani 0.58(2) 1 d PDU A 6

loop_
_atom_site_aniso_label
_atom_site_aniso_U_11
_atom_site_aniso_U_22
_atom_site_aniso_U_33
_atom_site_aniso_U_23
_atom_site_aniso_U_13
_atom_site_aniso_U_12
C1 0.032(5) 0.050(5) 0.046(5) -0.012(4) 0.010(4) 0.009(4)
C2 0.028(4) 0.030(4) 0.049(5) -0.013(4) 0.023(4) -0.003(3)
C3 0.069(6) 0.038(5) 0.045(5) 0.012(4) 0.044(5) 0.013(5)
C4 0.055(6) 0.083(7) 0.020(4) -0.004(5) 0.014(4) 0.012(5)
C5 0.052(6) 0.060(6) 0.033(5) -0.023(5) 0.002(4) 0.013(5)
C6 0.046(5) 0.034(5) 0.056(6) -0.017(4) 0.015(5) -0.006(4)
C7 0.077(7) 0.024(4) 0.087(7) -0.016(5) 0.054(6) -0.013(5)
C8 0.116(9) 0.032(5) 0.073(7) 0.026(5) 0.055(7) 0.029(6)
C9 0.092(8) 0.052(7) 0.087(8) 0.019(6) 0.003(7) 0.046(6)
C10 0.055(6) 0.073(7) 0.048(6) 0.012(5) 0.002(5) 0.041(6)
C11 0.030(5) 0.103(8) 0.082(7) -0.007(7) 0.006(5) 0.026(6)
C12 0.022(4) 0.060(6) 0.065(6) -0.009(5) 0.012(4) -0.003(4)
C13 0.030(5) 0.060(6) 0.086(7) -0.005(6) 0.038(5) -0.015(5)
C14 0.087(8) 0.075(8) 0.084(8) -0.001(7) 0.058(7) -0.028(7)
C15 0.102(8) 0.062(7) 0.069(7) 0.009(6) 0.067(6) -0.007(6)
C16 0.123(9) 0.052(6) 0.047(6) 0.031(5) 0.062(6) 0.035(6)
C17 0.124(10) 0.109(9) 0.033(6) 0.023(6) 0.024(6) 0.041(8)
C18 0.091(8) 0.097(8) 0.024(5) 0.004(6) 0.005(5) 0.031(7)
C19 0.061(6) 0.086(8) 0.036(5) -0.029(5) -0.019(5) 0.020(6)
C20 0.050(6) 0.053(6) 0.042(5) -0.031(5) -0.008(5) 0.007(5)
C21 0.104(9) 0.035(6) 0.074(7) -0.024(5) -0.030(7) -0.023(6)
C22 0.098(9) 0.042(6) 0.112(9) -0.024(6) 0.027(8) -0.022(6)
C23 0.122(9) 0.028(5) 0.094(8) -0.010(6) 0.063(7) -0.022(6)
C24 0.120(9) 0.030(5) 0.086(8) 0.020(5) 0.050(7) 0.017(6)
C25 0.146(10) 0.055(6) 0.062(7) 0.042(5) 0.066(7) 0.057(7)
C26 0.132(10) 0.083(8) 0.056(7) 0.042(6) 0.014(7) 0.042(8)
C27 0.103(8) 0.084(7) 0.022(5) 0.019(5) 0.013(5) 0.068(7)
C28 0.061(7) 0.122(10) 0.068(7) 0.026(8) -0.003(6) 0.025(7)
C29 0.034(6) 0.125(10) 0.084(8) 0.001(8) -0.013(6) 0.010(7)
C30 0.025(5) 0.090(8) 0.083(7) -0.022(7) 0.001(5) -0.026(5)
C31 0.035(6) 0.066(7) 0.138(9) -0.030(7) 0.031(6) -0.037(5)
C32 0.076(8) 0.070(8) 0.133(10) -0.031(8) 0.026(8) -0.044(7)
C33 0.088(8) 0.036(6) 0.104(9) 0.020(6) 0.006(7) -0.032(6)
C34 0.093(8) 0.060(7) 0.088(8) 0.018(6) 0.053(7) -0.020(6)
C35 0.133(10) 0.059(7) 0.089(8) 0.038(7) 0.057(8) 0.016(7)
C36 0.155(10) 0.054(7) 0.077(8) 0.033(6) 0.058(8) 0.070(7)
C37 0.109(9) 0.096(8) 0.069(7) 0.043(6) 0.032(7) 0.063(7)
C38 0.098(8) 0.116(9) 0.040(6) 0.028(6) 0.009(6) 0.082(7)
C39 0.069(8) 0.129(10) 0.078(8) 0.002(8) -0.026(7) 0.056(8)
C40 0.049(7) 0.120(9) 0.069(7) -0.024(7) -0.018(6) 0.014(7)
C41 0.052(7) 0.110(10) 0.090(9) -0.036(8) -0.012(7) -0.033(7)
C42 0.066(7) 0.078(8) 0.079(8) -0.041(7) 0.015(6) -0.040(6)
C43 0.058(7) 0.084(8) 0.135(10) -0.027(8) 0.016(7) -0.045(7)
C44 0.088(8) 0.048(6) 0.103(9) 0.003(6) 0.015(7) -0.044(6)
C45 0.097(9) 0.096(8) 0.097(9) 0.023(8) 0.060(7) -0.043(7)
C46 0.142(11) 0.090(9) 0.080(8) 0.039(7) 0.055(8) 0.003(9)
C47 0.119(9) 0.078(8) 0.044(6) 0.029(6) 0.065(6) 0.032(7)
C48 0.140(11) 0.138(10) 0.042(6) 0.020(7) 0.034(7) 0.017(10)
C49 0.108(9) 0.136(10) 0.027(5) 0.024(6) 0.021(6) 0.059(8)
C50 0.065(8) 0.130(10) 0.055(7) -0.002(7) -0.013(6) 0.016(8)
C51 0.067(8) 0.147(10) 0.049(7) -0.030(8) 0.002(6) -0.003(8)
C52 0.055(7) 0.112(9) 0.086(9) -0.034(8) -0.014(7) -0.030(7)
C53 0.060(7) 0.069(7) 0.080(8) -0.040(6) 0.015(6) -0.044(6)
C54 0.094(9) 0.046(7) 0.109(9) -0.045(6) -0.022(8) -0.020(6)
C55 0.092(9) 0.048(7) 0.144(10) -0.046(7) 0.025(8) 0.001(6)
C56 0.123(10) 0.023(5) 0.117(9) -0.008(6) 0.048(8) -0.010(6)
C57 0.136(10) 0.036(6) 0.115(9) 0.011(7) 0.033(9) 0.033(7)
C58 0.090(8) 0.039(6) 0.123(9) -0.003(6) 0.025(7) 0.050(6)
C59 0.063(9) 0.065(10) 0.102(11) 0.008(9) 0.020(9) 0.055(8)
C60 0.068(10) 0.083(10) 0.081(11) 0.014(10) 0.013(9) 0.052(9)
C61 0.073(8) 0.116(9) 0.102(9) 0.004(8) -0.029(7) 0.036(8)
C62 0.039(6) 0.135(11) 0.127(10) -0.007(10) -0.027(7) 0.007(8)
C63 0.025(5) 0.108(9) 0.122(9) -0.031(9) -0.005(6) -0.020(7)
C64 0.039(6) 0.082(8) 0.157(10) -0.040(8) 0.036(7) -0.037(6)
C65 0.046(6) 0.080(8) 0.133(10) -0.020(8) 0.065(6) -0.028(6)
C66 0.089(8) 0.117(10) 0.132(10) 0.021(9) 0.088(8) -0.036(8)
C67 0.159(11) 0.164(11) 0.077(8) -0.006(9) 0.091(8) -0.030(10)
C68 0.108(10) 0.185(12) 0.105(10) 0.014(10) 0.087(8) -0.002(10)
C69 0.133(10) 0.152(11) 0.067(8) -0.047(8) 0.062(8) -0.023(10)
C70 0.127(10) 0.138(10) 0.033(6) -0.019(7) 0.031(7) -0.017(9)
C71 0.095(9) 0.130(10) 0.039(6) -0.051(7) 0.011(6) 0.001(8)
C72 0.054(6) 0.090(8) 0.075(7) -0.070(7) 0.015(6) -0.012(6)
C73 0.088(9) 0.111(9) 0.119(9) -0.079(8) 0.030(8) -0.013(8)
C74 0.068(7) 0.044(6) 0.142(10) -0.061(7) 0.024(8) 0.008(6)
C75 0.095(9) 0.054(7) 0.179(11) -0.037(8) 0.042(9) 0.037(7)
C76 0.052(7) 0.076(8) 0.141(10) -0.041(8) 0.035(7) 0.030(6)
C77 0.039(6) 0.090(8) 0.129(9) 0.018(7) 0.030(6) 0.043(6)
C78 0.026(5) 0.132(10) 0.113(9) -0.009(9) 0.010(6) 0.034(6)
C79 0.029(5) 0.094(8) 0.097(8) -0.021(7) 0.040(6) 0.000(5)
C80 0.060(7) 0.116(10) 0.122(9) -0.043(8) 0.075(7) -0.010(7)
C81 0.056(7) 0.116(9) 0.119(9) -0.071(8) 0.052(7) -0.011(7)
C82 0.072(7) 0.115(9) 0.094(8) -0.085(7) 0.060(7) -0.026(7)
C1A 0.034(4) 0.026(4) 0.023(4) -0.003(3) 0.007(3) 0.005(3)
C2A 0.043(5) 0.041(5) 0.042(5) 0.000(4) 0.014(4) 0.007(4)
C3A 0.032(5) 0.052(6) 0.066(6) -0.020(5) 0.022(5) -0.001(4)
C4A 0.046(6) 0.070(7) 0.062(6) -0.011(5) 0.012(5) 0.020(5)
C5A 0.081(8) 0.075(7) 0.039(5) -0.009(5) -0.003(5) 0.055(6)
C6A 0.079(7) 0.051(6) 0.047(6) 0.002(5) 0.021(5) 0.027(5)
C7A 0.100(9) 0.029(5) 0.075(7) -0.002(5) 0.040(7) 0.008(5)
C8A 0.076(7) 0.046(6) 0.066(7) -0.020(5) 0.015(6) 0.000(5)
C9A 0.065(7) 0.050(6) 0.040(5) -0.011(5) 0.014(5) 0.029(5)
C10A 0.039(5) 0.061(6) 0.032(5) -0.014(4) 0.006(4) 0.011(5)
La01 0.0256(3) 0.0225(3) 0.0265(3) -0.0021(2) 0.00712(17) 0.0038(2)
S2 0.070(2) 0.082(3) 0.085(3) -0.027(2) 0.013(2) -0.0048(19)
S4 0.087(3) 0.085(3) 0.086(3) -0.021(2) -0.002(2) 0.002(2)
S3 0.069(2) 0.114(3) 0.101(3) 0.050(3) 0.016(2) 0.005(2)
S1 0.061(6) 0.075(6) 0.161(15) 0.016(8) 0.034(8) 0.017(4)
S1B 0.061(9) 0.080(9) 0.133(18) 0.030(10) 0.042(10) 0.014(7)
C2S 0.073(8) 0.070(8) 0.050(6) 0.023(6) 0.001(6) 0.019(7)
C1S 0.044(7) 0.082(9) 0.096(10) 0.034(8) 0.014(7) -0.015(6)
C3S 0.062(12) 0.27(2) 0.039(9) -0.007(14) 0.036(9) 0.021(15)
S5 0.058(4) 0.192(12) 0.056(4) 0.003(5) 0.029(3) 0.002(5)
S6 0.052(6) 0.201(19) 0.030(5) -0.015(7) 0.010(4) 0.003(8)
C59B 0.076(9) 0.073(9) 0.090(10) 0.020(8) 0.024(8) 0.055(8)
C60B 0.065(9) 0.088(10) 0.099(11) 0.005(9) -0.015(9) 0.048(8)

loop_
_atom_type_symbol
_atom_type_description
_atom_type_scat_dispersion_real
_atom_type_scat_dispersion_imag
_atom_type_scat_source
C C 0.0033 0.0016 'International Tables Vol C Tables 4.2.6.8 and 6.1.1.4'
H H 0.0000 0.0000 'International Tables Vol C Tables 4.2.6.8 and 6.1.1.4'
La La -0.2871 2.4523 'International Tables Vol C Tables 4.2.6.8 and 6.1.1.4'
S S 0.1246 0.1234 'International Tables Vol C Tables 4.2.6.8 and 6.1.1.4'

loop_
_geom_angle_atom_site_label_1
_geom_angle_atom_site_label_2
_geom_angle_atom_site_label_3
_geom_angle
_geom_angle_site_symmetry_1
_geom_angle_site_symmetry_3
C2 C1 C10 108.5(9) . .
C2 C1 C1A 124.8(9) . .
C10 C1 C1A 126.2(10) . .
C2 C1 La01 73.9(5) . .
C10 C1 La01 73.7(6) . .
C1A C1 La01 112.4(6) . .
C12 C2 C3 115.5(8) . .
C12 C2 C1 107.0(9) . .
C3 C2 C1 129.4(9) . .
C12 C2 La01 88.9(5) . .
C3 C2 La01 80.5(5) . .
C1 C2 La01 74.0(5) . .
C15 C3 C2 116.2(12) . .
C15 C3 C4 117.9(12) . .
C2 C3 C4 118.3(9) . .
C15 C3 La01 102.2(6) . .
C2 C3 La01 68.5(5) . .
C4 C3 La01 73.0(5) . .
C5 C4 C18 105.8(11) . .
C5 C4 C3 126.7(10) . .
C18 C4 C3 118.2(12) . .
C5 C4 La01 68.5(5) . .
C18 C4 La01 98.4(6) . .
C3 C4 La01 76.3(5) . .
C20 C5 C4 112.4(10) . .
C20 C5 C6 112.7(11) . .
C4 C5 C6 128.7(10) . .
C20 C5 La01 89.8(6) . .
C4 C5 La01 81.1(6) . .
C6 C5 La01 75.9(5) . .
C7 C6 C5 114.1(10) . .
C7 C6 C1A 121.1(10) . .
C5 C6 C1A 122.5(9) . .
C7 C6 La01 70.7(5) . .
C5 C6 La01 71.3(5) . .
C1A C6 La01 112.5(6) . .
C22 C7 C6 125.6(14) . .
C22 C7 C8 104.1(12) . .
C6 C7 C8 124.5(11) . .
C22 C7 La01 92.0(7) . .
C6 C7 La01 77.1(6) . .
C8 C7 La01 78.1(6) . .
C9 C8 C24 122.0(15) . .
C9 C8 C7 125.0(11) . .
C24 C8 C7 103.5(13) . .
C9 C8 La01 76.9(7) . .
C24 C8 La01 98.1(7) . .
C7 C8 La01 67.0(5) . .
C10 C9 C8 124.0(14) . .
C10 C9 C27 115.3(15) . .
C8 C9 C27 112.8(15) . .
C10 C9 La01 70.4(7) . .
C8 C9 La01 74.4(7) . .
C27 C9 La01 100.5(7) . .
C9 C10 C1 127.6(14) . .
C9 C10 C11 122.2(12) . .
C1 C10 C11 102.2(11) . .
C9 C10 La01 81.1(8) . .
C1 C10 La01 73.9(5) . .
C11 C10 La01 87.6(6) . .
C12 C11 C29 122.0(15) . .
C12 C11 C10 109.4(12) . .
C29 C11 C10 121.9(15) . .
C12 C11 La01 76.0(6) . .
C29 C11 La01 105.3(8) . .
C10 C11 La01 61.3(6) . .
C11 C12 C2 109.7(11) . .
C11 C12 C13 123.7(12) . .
C2 C12 C13 120.3(11) . .
C11 C12 La01 77.5(7) . .
C2 C12 La01 62.1(5) . .
C13 C12 La01 103.5(6) . .
C14 C13 C12 119.1(12) . .
C14 C13 C31 118.3(12) . .
C12 C13 C31 115.0(12) . .
C15 C14 C13 118.9(15) . .
C15 C14 C34 113.5(16) . .
C13 C14 C34 118.1(13) . .
C14 C15 C3 129.2(16) . .
C14 C15 C16 105.2(13) . .
C3 C15 C16 119.1(13) . .
C17 C16 C35 126.0(15) . .
C17 C16 C15 117.7(12) . .
C35 C16 C15 104.0(14) . .
C18 C17 C16 120.9(16) . .
C18 C17 C38 117.5(19) . .
C16 C17 C38 116.7(16) . .
C17 C18 C4 125.5(16) . .
C17 C18 C19 118.6(15) . .
C4 C18 C19 107.2(12) . .
C40 C19 C20 120.2(15) . .
C40 C19 C18 127.8(14) . .
C20 C19 C18 104.5(11) . .
C5 C20 C19 109.6(12) . .
C5 C20 C21 126.5(11) . .
C19 C20 C21 116.8(12) . .
C5 C20 La01 61.6(5) . .
C19 C20 La01 97.5(6) . .
C21 C20 La01 86.5(6) . .
C22 C21 C20 116.2(15) . .
C22 C21 C42 119.8(16) . .
C20 C21 C42 115.9(12) . .
C21 C22 C7 119.2(16) . .
C21 C22 C23 120.0(16) . .
C7 C22 C23 114.9(16) . .
C21 C22 La01 88.2(8) . .
C7 C22 La01 60.4(6) . .
C23 C22 La01 97.2(8) . .
C22 C23 C24 105.8(14) . .
C22 C23 C44 124.4(17) . .
C24 C23 C44 122.5(13) . .
C25 C24 C8 127.2(17) . .
C25 C24 C23 115.1(14) . .
C8 C24 C23 111.4(13) . .
C46 C25 C24 128.0(19) . .
C46 C25 C26 111.4(16) . .
C24 C25 C26 113.5(14) . .
C27 C26 C25 118.3(14) . .
C27 C26 C49 105.4(16) . .
C25 C26 C49 124.8(16) . .
C26 C27 C28 108.3(13) . .
C26 C27 C9 125.8(17) . .
C28 C27 C9 120.7(15) . .
C50 C28 C29 115.6(18) . .
C50 C28 C27 109.9(15) . .
C29 C28 C27 124.1(15) . .
C30 C29 C11 114.7(16) . .
C30 C29 C28 124.8(17) . .
C11 C29 C28 114.0(17) . .
C29 C30 C31 130.7(14) . .
C29 C30 C52 117.0(15) . .
C31 C30 C52 101.0(13) . .
C32 C31 C30 116.8(16) . .
C32 C31 C13 120.7(17) . .
C30 C31 C13 112.7(12) . .
C31 C32 C33 123.0(18) . .
C31 C32 C53 102.8(17) . .
C33 C32 C53 125.4(17) . .
C32 C33 C34 123.1(17) . .
C32 C33 C56 118.8(16) . .
C34 C33 C56 110.9(15) . .
C35 C34 C33 130.2(16) . .
C35 C34 C14 103.8(14) . .
C33 C34 C14 116.7(15) . .
C34 C35 C36 116.6(17) . .
C34 C35 C16 113.5(15) . .
C36 C35 C16 122.5(18) . .
C35 C36 C57 126.2(15) . .
C35 C36 C37 113.5(14) . .
C57 C36 C37 112.6(12) . .
C59B C37 C36 94.4(13) . .
C59B C37 C60 37.7(11) . .
C36 C37 C60 131.6(15) . .
C59B C37 C38 127.0(14) . .
C36 C37 C38 126.9(12) . .
C60 C37 C38 92.3(12) . .
C39 C38 C37 113.1(10) . .
C39 C38 C17 124.5(15) . .
C37 C38 C17 113.3(17) . .
C61 C39 C38 113.2(12) . .
C61 C39 C40 121.5(19) . .
C38 C39 C40 118.6(14) . .
C41 C40 C19 121.9(18) . .
C41 C40 C39 119.1(18) . .
C19 C40 C39 112.4(17) . .
C40 C41 C42 126.6(18) . .
C40 C41 C63 119.1(18) . .
C42 C41 C63 104.1(17) . .
C41 C42 C43 114.1(16) . .
C41 C42 C21 118.1(15) . .
C43 C42 C21 118.0(15) . .
C64 C43 C44 121.1(19) . .
C64 C43 C42 105.9(19) . .
C44 C43 C42 123.5(16) . .
C43 C44 C45 128.2(18) . .
C43 C44 C23 114.0(16) . .
C45 C44 C23 110.6(15) . .
C46 C45 C44 130.9(17) . .
C46 C45 C66 104.9(17) . .
C44 C45 C66 113.2(17) . .
C45 C46 C47 118.2(19) . .
C45 C46 C25 111.9(18) . .
C47 C46 C25 125(2) . .
C46 C47 C48 120.9(15) . .
C46 C47 C67 134.3(16) . .
C48 C47 C67 90.2(12) . .
C49 C48 C47 121.8(19) . .
C49 C48 C70 114.4(18) . .
C47 C48 C70 116.3(13) . .
C48 C49 C50 131.3(19) . .
C48 C49 C26 115(2) . .
C50 C49 C26 106.9(14) . .
C28 C50 C49 109.5(17) . .
C28 C50 C51 124.9(17) . .
C49 C50 C51 115.7(15) . .
C52 C51 C71 119(2) . .
C52 C51 C50 118.0(17) . .
C71 C51 C50 116.9(18) . .
C51 C52 C53 129.0(19) . .
C51 C52 C30 119.4(17) . .
C53 C52 C30 101.5(15) . .
C52 C53 C54 120.3(15) . .
C52 C53 C32 117.4(15) . .
C54 C53 C32 112.0(16) . .
C55 C54 C53 129.5(18) . .
C55 C54 C72 107.3(16) . .
C53 C54 C72 113.2(14) . .
C54 C55 C74 114(2) . .
C54 C55 C56 118.0(16) . .
C74 C55 C56 119.1(18) . .
C57 C56 C55 113.2(15) . .
C57 C56 C33 122.5(14) . .
C55 C56 C33 116.2(16) . .
C36 C57 C56 113.2(12) . .
C36 C57 C58 113.9(12) . .
C56 C57 C58 124.7(14) . .
C75 C58 C59 96.1(11) . .
C75 C58 C57 121.1(14) . .
C59 C58 C57 134.2(14) . .
C75 C58 C59B 133.7(14) . .
C59 C58 C59B 42.0(10) . .
C57 C58 C59B 92.7(12) . .
C60 C59 C58 110.8(16) . .
C60 C59 C77 118.4(18) . .
C58 C59 C77 116.1(13) . .
C59 C60 C37 116.5(17) . .
C59 C60 C61 111.7(18) . .
C37 C60 C61 120.1(14) . .
C39 C61 C60B 133.0(16) . .
C39 C61 C60 100.0(14) . .
C60B C61 C60 37.0(11) . .
C39 C61 C62 118.4(16) . .
C60B C61 C62 96.6(15) . .
C60 C61 C62 133.2(18) . .
C63 C62 C78 118.2(17) . .
C63 C62 C61 123.8(17) . .
C78 C62 C61 110.8(13) . .
C62 C63 C64 130.4(17) . .
C62 C63 C41 118.0(18) . .
C64 C63 C41 99.8(15) . .
C43 C64 C63 116.0(18) . .
C43 C64 C65 120(2) . .
C63 C64 C65 114.8(15) . .
C66 C65 C79 113.7(13) . .
C66 C65 C64 122.1(16) . .
C79 C65 C64 114.3(15) . .
C65 C66 C68 97.8(15) . .
C65 C66 C45 115.0(17) . .
C68 C66 C45 136.0(17) . .
C68 C67 C69 114(2) . .
C68 C67 C47 111.7(19) . .
C69 C67 C47 123.3(15) . .
C67 C68 C66 111(2) . .
C67 C68 C80 121(2) . .
C66 C68 C80 118.3(14) . .
C70 C69 C67 100.4(19) . .
C70 C69 C82 121.8(18) . .
C67 C69 C82 128.0(19) . .
C69 C70 C71 124(2) . .
C69 C70 C48 109.0(14) . .
C71 C70 C48 117.7(16) . .
C51 C71 C72 121.9(17) . .
C51 C71 C70 124.0(19) . .
C72 C71 C70 107.7(16) . .
C71 C72 C73 128.6(16) . .
C71 C72 C54 116.6(13) . .
C73 C72 C54 103.3(16) . .
C82 C73 C72 124(2) . .
C82 C73 C74 119.3(19) . .
C72 C73 C74 107.6(16) . .
C55 C74 C73 108.0(17) . .
C55 C74 C75 128.6(19) . .
C73 C74 C75 112.7(16) . .
C76 C75 C58 113.7(12) . .
C76 C75 C74 126.5(18) . .
C58 C75 C74 112.7(17) . .
C75 C76 C77 117.1(12) . .
C75 C76 C81 118.8(14) . .
C77 C76 C81 113.6(14) . .
C76 C77 C78 129.9(14) . .
C76 C77 C59 95.6(11) . .
C78 C77 C59 126.4(16) . .
C76 C77 C60B 129.3(12) . .
C78 C77 C60B 88.0(13) . .
C59 C77 C60B 38.4(10) . .
C77 C78 C62 119.3(13) . .
C77 C78 C79 112.8(13) . .
C62 C78 C79 119.2(13) . .
C80 C79 C65 114.3(13) . .
C80 C79 C78 113.5(14) . .
C65 C79 C78 122.5(12) . .
C81 C80 C79 137(2) . .
C81 C80 C68 117.4(19) . .
C79 C80 C68 95.2(13) . .
C80 C81 C82 132(2) . .
C80 C81 C76 111.6(18) . .
C82 C81 C76 110.2(16) . .
C73 C82 C81 132(2) . .
C73 C82 C69 112.7(19) . .
C81 C82 C69 106.8(16) . .
C6 C1A C1 88.5(7) . .
C6 C1A C6A 116.7(9) . .
C1 C1A C6A 114.3(8) . .
C6 C1A C2A 116.0(8) . .
C1 C1A C2A 112.9(8) . .
C6A C1A C2A 107.7(7) . .
C10A C2A C3A 109.4(8) . .
C10A C2A C1A 110.0(8) . .
C3A C2A C1A 107.9(8) . .
C10A C2A H2AA 109.9 . .
C3A C2A H2AA 109.9 . .
C1A C2A H2AA 109.9 . .
C4A C3A C2A 113.1(10) . .
C4A C3A H3AA 109.0 . .
C2A C3A H3AA 109.0 . .
C4A C3A H3AB 109.0 . .
C2A C3A H3AB 109.0 . .
H3AA C3A H3AB 107.8 . .
C3A C4A C5A 107.9(9) . .
C3A C4A C9A 109.3(9) . .
C5A C4A C9A 107.1(11) . .
C3A C4A H4AA 110.8 . .
C5A C4A H4AA 110.8 . .
C9A C4A H4AA 110.8 . .
C6A C5A C4A 110.9(9) . .
C6A C5A H5AA 109.5 . .
C4A C5A H5AA 109.5 . .
C6A C5A H5AB 109.5 . .
C4A C5A H5AB 109.5 . .
H5AA C5A H5AB 108.1 . .
C5A C6A C1A 110.4(10) . .
C5A C6A C7A 112.2(10) . .
C1A C6A C7A 106.1(9) . .
C5A C6A H6AA 109.4 . .
C1A C6A H6AA 109.4 . .
C7A C6A H6AA 109.4 . .
C8A C7A C6A 108.7(10) . .
C8A C7A H7AA 109.9 . .
C6A C7A H7AA 109.9 . .
C8A C7A H7AB 109.9 . .
C6A C7A H7AB 109.9 . .
H7AA C7A H7AB 108.3 . .
C9A C8A C7A 112.4(11) . .
C9A C8A C10A 110.1(10) . .
C7A C8A C10A 107.5(9) . .
C9A C8A H8AA 109.0 . .
C7A C8A H8AA 109.0 . .
C10A C8A H8AA 109.0 . .
C8A C9A C4A 110.0(8) . .
C8A C9A H9AA 109.7 . .
C4A C9A H9AA 109.7 . .
C8A C9A H9AB 109.7 . .
C4A C9A H9AB 109.7 . .
H9AA C9A H9AB 108.2 . .
C2A C10A C8A 109.6(8) . .
C2A C10A H10A 109.7 . .
C8A C10A H10A 109.7 . .
C2A C10A H10B 109.7 . .
C8A C10A H10B 109.7 . .
H10A C10A H10B 108.2 . .
C7 La01 C5 57.1(4) . .
C7 La01 C10 71.3(4) . .
C5 La01 C10 96.5(4) . .
C7 La01 C2 95.1(3) . .
C5 La01 C2 70.1(3) . .
C10 La01 C2 53.6(4) . .
C7 La01 C1 66.2(4) . .
C5 La01 C1 66.8(3) . .
C10 La01 C1 32.4(3) . .
C2 La01 C1 32.1(3) . .
C7 La01 C6 32.2(3) . .
C5 La01 C6 32.9(3) . .
C10 La01 C6 68.6(4) . .
C2 La01 C6 67.4(3) . .
C1 La01 C6 46.6(3) . .
C7 La01 C8 34.9(4) . .
C5 La01 C8 90.6(4) . .
C10 La01 C8 52.7(5) . .
C2 La01 C8 99.6(4) . .
C1 La01 C8 67.9(4) . .
C6 La01 C8 60.1(4) . .
C7 La01 C4 86.7(4) . .
C5 La01 C4 30.4(4) . .
C10 La01 C4 101.9(4) . .
C2 La01 C4 55.4(3) . .
C1 La01 C4 69.8(3) . .
C6 La01 C4 57.7(4) . .
C8 La01 C4 117.9(4) . .
C7 La01 C9 58.9(5) . .
C5 La01 C9 105.5(4) . .
C10 La01 C9 28.5(4) . .
C2 La01 C9 81.8(4) . .
C1 La01 C9 55.5(4) . .
C6 La01 C9 72.7(4) . .
C8 La01 C9 28.7(5) . .
C4 La01 C9 123.0(4) . .
C7 La01 C3 104.7(3) . .
C5 La01 C3 56.9(4) . .
C10 La01 C3 84.4(4) . .
C2 La01 C3 30.9(3) . .
C1 La01 C3 58.0(3) . .
C6 La01 C3 72.5(3) . .
C8 La01 C3 124.0(3) . .
C4 La01 C3 30.6(4) . .
C9 La01 C3 112.1(4) . .
C7 La01 C20 57.9(4) . .
C5 La01 C20 28.6(3) . .
C10 La01 C20 119.3(4) . .
C2 La01 C20 98.1(3) . .
C1 La01 C20 93.5(3) . .
C6 La01 C20 50.7(3) . .
C8 La01 C20 91.7(4) . .
C4 La01 C20 48.5(4) . .
C9 La01 C20 116.5(4) . .
C3 La01 C20 79.0(4) . .
C7 La01 C22 27.6(4) . .
C5 La01 C22 63.0(5) . .
C10 La01 C22 96.5(5) . .
C2 La01 C22 120.1(4) . .
C1 La01 C22 93.5(4) . .
C6 La01 C22 52.8(4) . .
C8 La01 C22 48.5(5) . .
C4 La01 C22 92.4(4) . .
C9 La01 C22 77.1(5) . .
C3 La01 C22 119.5(4) . .
C20 La01 C22 48.1(4) . .
S3 C2S S4 176.9(11) . .
S1 C1S S2 167.6(18) . .
S1 C1S S1B 30.3(6) . .
S2 C1S S1B 162.1(17) . .
S6 C3S S6 180.000(5) 3_667 .
S6 C3S S5 47.1(7) 3_667 3_667
S6 C3S S5 132.9(7) . 3_667
S6 C3S S5 132.9(7) 3_667 .
S6 C3S S5 47.1(7) . .
S5 C3S S5 180.0(9) 3_667 .
C60B C59B C37 112(2) . .
C60B C59B C58 114(2) . .
C37 C59B C58 126.1(12) . .
C59B C60B C61 120(2) . .
C59B C60B C77 109(2) . .
C61 C60B C77 125.0(12) . .

loop_
_geom_bond_atom_site_label_1
_geom_bond_atom_site_label_2
_geom_bond_distance
_geom_bond_site_symmetry_2
C1 C2 1.459(14) .
C1 C10 1.468(15) .
C1 C1A 1.506(13) .
C1 La01 2.636(9) .
C2 C12 1.448(14) .
C2 C3 1.455(15) .
C2 La01 2.634(8) .
C3 C15 1.389(16) .
C3 C4 1.464(17) .
C3 La01 2.791(9) .
C4 C5 1.410(17) .
C4 C18 1.461(17) .
C4 La01 2.748(9) .
C5 C20 1.409(16) .
C5 C6 1.483(15) .
C5 La01 2.588(9) .
C6 C7 1.450(15) .
C6 C1A 1.487(13) .
C6 La01 2.650(9) .
C7 C22 1.37(2) .
C7 C8 1.60(2) .
C7 La01 2.566(10) .
C8 C9 1.36(2) .
C8 C24 1.431(19) .
C8 La01 2.729(10) .
C9 C10 1.33(2) .
C9 C27 1.497(19) .
C9 La01 2.760(12) .
C10 C11 1.55(2) .
C10 La01 2.632(10) .
C11 C12 1.370(19) .
C11 C29 1.41(2) .
C11 La01 2.999(12) .
C12 C13 1.450(16) .
C12 La01 2.980(10) .
C13 C14 1.38(2) .
C13 C31 1.51(2) .
C14 C15 1.27(2) .
C14 C34 1.56(2) .
C15 C16 1.60(2) .
C16 C17 1.37(2) .
C16 C35 1.43(2) .
C17 C18 1.30(2) .
C17 C38 1.50(2) .
C18 C19 1.55(2) .
C19 C40 1.38(2) .
C19 C20 1.417(17) .
C20 C21 1.47(2) .
C20 La01 2.942(9) .
C21 C22 1.36(2) .
C21 C42 1.48(2) .
C22 C23 1.40(2) .
C22 La01 2.949(13) .
C23 C24 1.43(2) .
C23 C44 1.50(2) .
C24 C25 1.40(2) .
C25 C46 1.39(2) .
C25 C26 1.47(2) .
C26 C27 1.42(2) .
C26 C49 1.51(2) .
C27 C28 1.44(2) .
C28 C50 1.37(2) .
C28 C29 1.42(2) .
C29 C30 1.31(2) .
C30 C31 1.45(2) .
C30 C52 1.66(2) .
C31 C32 1.32(2) .
C32 C33 1.35(2) .
C32 C53 1.50(2) .
C33 C34 1.39(2) .
C33 C56 1.53(2) .
C34 C35 1.34(2) .
C35 C36 1.35(2) .
C36 C57 1.446(13) .
C36 C37 1.462(13) .
C37 C59B 1.44(3) .
C37 C60 1.462(14) .
C37 C38 1.48(2) .
C38 C39 1.43(3) .
C39 C61 1.30(2) .
C39 C40 1.53(2) .
C40 C41 1.24(2) .
C41 C42 1.32(2) .
C41 C63 1.62(2) .
C42 C43 1.47(2) .
C43 C64 1.28(2) .
C43 C44 1.38(2) .
C44 C45 1.41(2) .
C45 C46 1.37(2) .
C45 C66 1.63(3) .
C46 C47 1.37(2) .
C47 C48 1.43(2) .
C47 C67 1.57(2) .
C48 C49 1.34(2) .
C48 C70 1.52(3) .
C49 C50 1.42(2) .
C50 C51 1.53(3) .
C51 C52 1.23(2) .
C51 C71 1.38(2) .
C52 C53 1.32(2) .
C53 C54 1.41(2) .
C54 C55 1.34(2) .
C54 C72 1.55(2) .
C55 C74 1.35(2) .
C55 C56 1.51(2) .
C56 C57 1.46(2) .
C57 C58 1.463(13) .
C58 C75 1.40(2) .
C58 C59 1.457(14) .
C58 C59B 1.48(3) .
C59 C60 1.429(14) .
C59 C77 1.471(14) .
C60 C61 1.463(14) .
C61 C60B 1.36(3) .
C61 C62 1.468(14) .
C62 C63 1.23(2) .
C62 C78 1.449(13) .
C63 C64 1.46(3) .
C64 C65 1.54(2) .
C65 C66 1.39(2) .
C65 C79 1.45(2) .
C66 C68 1.46(3) .
C67 C68 1.35(2) .
C67 C69 1.38(3) .
C68 C80 1.55(3) .
C69 C70 1.38(3) .
C69 C82 1.55(3) .
C70 C71 1.51(2) .
C71 C72 1.39(2) .
C72 C73 1.44(2) .
C73 C82 1.28(2) .
C73 C74 1.48(3) .
C74 C75 1.50(2) .
C75 C76 1.30(2) .
C76 C77 1.36(2) .
C76 C81 1.58(3) .
C77 C78 1.429(13) .
C77 C60B 1.65(3) .
C78 C79 1.47(2) .
C79 C80 1.40(2) .
C80 C81 1.22(2) .
C81 C82 1.40(2) .
C1A C6A 1.545(13) .
C1A C2A 1.563(13) .
C2A C10A 1.488(14) .
C2A C3A 1.532(14) .
C2A H2AA 0.9900 .
C3A C4A 1.455(16) .
C3A H3AA 0.9800 .
C3A H3AB 0.9800 .
C4A C5A 1.545(17) .
C4A C9A 1.583(16) .
C4A H4AA 0.9900 .
C5A C6A 1.490(18) .
C5A H5AA 0.9800 .
C5A H5AB 0.9800 .
C6A C7A 1.562(17) .
C6A H6AA 0.9900 .
C7A C8A 1.515(17) .
C7A H7AA 0.9800 .
C7A H7AB 0.9800 .
C8A C9A 1.471(17) .
C8A C10A 1.549(16) .
C8A H8AA 0.9900 .
C9A H9AA 0.9800 .
C9A H9AB 0.9800 .
C10A H10A 0.9800 .
C10A H10B 0.9800 .
S2 C1S 1.498(16) .
S4 C2S 1.543(15) .
S3 C2S 1.524(15) .
S1 C1S 1.490(18) .
S1B C1S 1.73(3) .
C3S S6 1.496(12) 3_667
C3S S6 1.496(12) .
C3S S5 1.660(11) 3_667
C3S S5 1.660(11) .
C59B C60B 1.32(3) .
